data_7114251
loop_
_publ_author_name
'Braga, Dario'
'Maini, Lucia'
'Mazzotti, Michele'
'Rubini, Katia'
'Masic, Admir'
'Gobetto, Roberto'
'Grepioni, Fabrizia'

_publ_section_title
;
 Supramolecular gas???solid reaction between formic acid vapours and solid
 [CoIII(??5-C5H4COOH)(??5-C5H4COO)]
;
_journal_issue 20
_journal_name_full 'Chemical Communications'
_journal_page_first 2296
_journal_paper_doi 10.1039/b207581d
_journal_year 2002
_chemical_formula_sum 'C13 H11 Co O6'
_chemical_formula_weight 322.15
_chemical_name_systematic
; 
? 
;
_space_group_IT_number 14
_symmetry_cell_setting monoclinic
_symmetry_space_group_name_Hall '-P 2ybc'
_symmetry_space_group_name_H-M 'P 1 21/c 1'
_atom_sites_solution_hydrogens geom
_atom_sites_solution_primary direct
_atom_sites_solution_secondary difmap
_audit_creation_method SHELXL-97
_cell_angle_alpha 90.00
_cell_angle_beta 90.842(10)
_cell_angle_gamma 90.00
_cell_formula_units_Z 4
_cell_length_a 7.555(3)
_cell_length_b 8.937(3)
_cell_length_c 17.822(6)
_cell_measurement_temperature 223(2)
_cell_volume 1203.2(7)
_computing_structure_refinement 'SHELXL-97 (Sheldrick, 1997)'
_computing_structure_solution 'SHELXS-97 (Sheldrick, 1990)'
_diffrn_ambient_temperature 223(2)
_diffrn_measured_fraction_theta_full 0.998
_diffrn_measured_fraction_theta_max 0.998
_diffrn_radiation_monochromator graphite
_diffrn_radiation_source 'fine-focus sealed tube'
_diffrn_radiation_type MoK\a
_diffrn_radiation_wavelength 0.71073
_diffrn_reflns_av_R_equivalents 0.1029
_diffrn_reflns_av_sigmaI/netI 0.0898
_diffrn_reflns_limit_h_max 10
_diffrn_reflns_limit_h_min -10
_diffrn_reflns_limit_k_max 12
_diffrn_reflns_limit_k_min -11
_diffrn_reflns_limit_l_max 25
_diffrn_reflns_limit_l_min -23
_diffrn_reflns_number 9197
_diffrn_reflns_theta_full 29.99
_diffrn_reflns_theta_max 29.99
_diffrn_reflns_theta_min 2.29
_exptl_absorpt_coefficient_mu 1.450
_exptl_absorpt_correction_T_max 1.0000
_exptl_absorpt_correction_T_min 0.4125
_exptl_absorpt_correction_type Bruker-Smart
_exptl_crystal_colour yellow
_exptl_crystal_density_diffrn 1.778
_exptl_crystal_density_method 'not measured'
_exptl_crystal_description prism
_exptl_crystal_F_000 656
_exptl_crystal_size_max 0.22
_exptl_crystal_size_mid 0.18
_exptl_crystal_size_min 0.18
_refine_diff_density_max 1.142
_refine_diff_density_min -1.066
_refine_diff_density_rms 0.163
_refine_ls_extinction_coef 0.0001(9)
_refine_ls_extinction_expression Fc^*^=kFc[1+0.001xFc^2^\l^3^/sin(2\q)]^-1/4^
_refine_ls_extinction_method SHELXL
_refine_ls_goodness_of_fit_ref 0.995
_refine_ls_hydrogen_treatment mixed
_refine_ls_matrix_type full
_refine_ls_number_parameters 176
_refine_ls_number_reflns 3511
_refine_ls_number_restraints 0
_refine_ls_restrained_S_all 0.995
_refine_ls_R_factor_all 0.0847
_refine_ls_R_factor_gt 0.0591
_refine_ls_shift/su_max 0.003
_refine_ls_shift/su_mean 0.000
_refine_ls_structure_factor_coef Fsqd
_refine_ls_weighting_details 'calc w=1/[\s^2^(Fo^2^)+(0.0740P)^2^+3.2109P] where P=(Fo^2^+2Fc^2^)/3'
_refine_ls_weighting_scheme calc
_refine_ls_wR_factor_gt 0.1330
_refine_ls_wR_factor_ref 0.1551
_reflns_number_gt 2748
_reflns_number_total 3511
_reflns_threshold_expression >2sigma(I)
_cod_data_source_file b207581d.txt
_cod_data_source_block '[Co(C5H4COOH)(C5H4COO)][HCOOH]'
_cod_depositor_comments
;
The following automatic conversions were performed:

'_symmetry_cell_setting' value 'Monoclinic' changed to 'monoclinic'
according to
/usr/data/users/saulius/automatic-downloads/retrospective/RSC/lib/dictionaries/cif_core.dic
dictionary named 'cif_core.dic' version 2.4.2 from 2011-04-26.

Automatic conversion script
Id: cif_fix_values 2281 2013-09-26 08:29:07Z andrius 
;
_cod_original_sg_symbol_H-M P2(1)/c
_cod_database_code 7114251

loop_
_symmetry_equiv_pos_as_xyz
'x, y, z'
'-x, y+1/2, -z+1/2'
'-x, -y, -z'
'x, -y-1/2, z-1/2'

loop_
_atom_site_label
_atom_site_type_symbol
_atom_site_fract_x
_atom_site_fract_y
_atom_site_fract_z
_atom_site_U_iso_or_equiv
_atom_site_adp_type
_atom_site_occupancy
_atom_site_symmetry_multiplicity
_atom_site_calc_flag
_atom_site_refinement_flags
Co1 Co 0.21731(5) 0.65306(4) 0.14969(2) 0.01488(15) Uani 1 1 d .
C1 C 0.1146(3) 0.8212(2) 0.21315(10) 0.0192(6) Uani 1 1 d G
H1 H 0.1688 0.8672 0.2543 0.023 Uiso 1 1 calc R
C2 C 0.0031(3) 0.6935(2) 0.21538(11) 0.0229(7) Uani 1 1 d G
H2 H -0.0286 0.6411 0.2582 0.027 Uiso 1 1 calc R
C3 C -0.0516(3) 0.6597(2) 0.14070(13) 0.0249(7) Uani 1 1 d G
H3 H -0.1253 0.5814 0.1260 0.030 Uiso 1 1 calc R
C4 C 0.0263(3) 0.7666(3) 0.09232(9) 0.0200(6) Uani 1 1 d G
H4 H 0.0124 0.7706 0.0404 0.024 Uiso 1 1 calc R
C5 C 0.1290(3) 0.8664(2) 0.13710(11) 0.0170(6) Uani 1 1 d G
C6 C 0.2307(4) 0.9976(3) 0.11027(18) 0.0180(6) Uani 1 1 d .
O1 O 0.2875(4) 1.0914(3) 0.15322(14) 0.0239(5) Uani 1 1 d .
O2 O 0.2445(4) 0.9989(3) 0.03731(15) 0.0257(6) Uani 1 1 d .
C7 C 0.4612(3) 0.5956(3) 0.19033(10) 0.0203(6) Uani 1 1 d G
H7 H 0.5204 0.6392 0.2309 0.024 Uiso 1 1 calc R
C8 C 0.3450(3) 0.4710(2) 0.19349(10) 0.0233(7) Uani 1 1 d G
H8 H 0.3146 0.4186 0.2365 0.028 Uiso 1 1 calc R
C9 C 0.2831(3) 0.4405(2) 0.11944(12) 0.0226(7) Uani 1 1 d G
H9 H 0.2052 0.3645 0.1054 0.027 Uiso 1 1 calc R
C10 C 0.3612(3) 0.5462(3) 0.07051(9) 0.0197(6) Uani 1 1 d G
H10 H 0.3433 0.5517 0.0188 0.024 Uiso 1 1 calc R
C11 C 0.4712(3) 0.6421(2) 0.11432(11) 0.0171(6) Uani 1 1 d G
C12 C 0.5742(4) 0.7739(3) 0.08562(18) 0.0179(6) Uani 1 1 d .
O3 O 0.6212(4) 0.8676(3) 0.13345(15) 0.0246(5) Uani 1 1 d .
O4 O 0.6055(3) 0.7739(3) 0.01711(14) 0.0238(5) Uani 1 1 d .
H200 H 0.302(8) 1.044(8) 0.024(4) 0.049(19) Uiso 1 1 d .
H500 H 0.750(9) 1.028(9) 0.126(4) 0.07(2) Uiso 1 1 d .
C13 C 0.7332(6) 1.2157(4) 0.1001(2) 0.0288(8) Uani 1 1 d .
H113 H 0.614(7) 1.194(7) 0.083(3) 0.037(13) Uiso 1 1 d .
O5 O 0.8153(4) 1.0994(3) 0.12767(18) 0.0324(6) Uani 1 1 d .
O6 O 0.8015(6) 1.3366(4) 0.0967(2) 0.0494(10) Uani 1 1 d .

loop_
_atom_site_aniso_label
_atom_site_aniso_U_11
_atom_site_aniso_U_22
_atom_site_aniso_U_33
_atom_site_aniso_U_23
_atom_site_aniso_U_13
_atom_site_aniso_U_12
Co1 0.0186(2) 0.0075(2) 0.0186(2) 0.00114(14) -0.00040(14) 0.00022(15)
C1 0.0249(15) 0.0103(13) 0.0224(14) 0.0002(10) 0.0044(11) 0.0045(11)
C2 0.0221(15) 0.0159(14) 0.0308(17) 0.0055(12) 0.0080(12) 0.0014(12)
C3 0.0201(15) 0.0152(14) 0.0395(19) 0.0042(13) 0.0002(13) 0.0000(12)
C4 0.0188(14) 0.0133(13) 0.0276(16) 0.0035(11) -0.0052(11) 0.0004(11)
C5 0.0207(14) 0.0093(13) 0.0211(14) 0.0011(10) 0.0008(11) 0.0023(11)
C6 0.0198(14) 0.0106(13) 0.0236(14) 0.0011(10) -0.0001(11) 0.0022(11)
O1 0.0336(13) 0.0121(11) 0.0257(12) -0.0016(9) -0.0039(10) -0.0031(10)
O2 0.0378(15) 0.0167(12) 0.0228(12) 0.0009(9) 0.0031(10) -0.0089(11)
C7 0.0231(15) 0.0181(14) 0.0196(14) 0.0037(11) -0.0021(11) 0.0050(12)
C8 0.0308(17) 0.0118(13) 0.0275(16) 0.0088(12) 0.0027(13) 0.0067(12)
C9 0.0301(17) 0.0063(12) 0.0317(17) -0.0008(11) 0.0051(13) 0.0007(12)
C10 0.0267(15) 0.0133(13) 0.0191(14) -0.0011(11) 0.0016(11) 0.0020(12)
C11 0.0207(14) 0.0102(12) 0.0204(14) 0.0012(10) -0.0008(11) 0.0039(11)
C12 0.0175(13) 0.0110(13) 0.0250(14) 0.0024(11) -0.0028(11) 0.0014(11)
O3 0.0294(12) 0.0179(12) 0.0263(12) -0.0033(9) -0.0030(9) -0.0040(10)
O4 0.0301(12) 0.0175(11) 0.0239(11) 0.0023(9) 0.0018(9) -0.0040(10)
C13 0.039(2) 0.0207(17) 0.0260(16) -0.0006(13) -0.0090(15) -0.0038(15)
O5 0.0356(15) 0.0205(13) 0.0406(15) 0.0042(11) -0.0134(12) -0.0069(12)
O6 0.081(3) 0.0231(15) 0.0435(18) 0.0023(13) -0.0198(17) -0.0218(16)

loop_
_atom_type_symbol
_atom_type_description
_atom_type_scat_dispersion_real
_atom_type_scat_dispersion_imag
_atom_type_scat_source
C C 0.0033 0.0016 'International Tables Vol C Tables 4.2.6.8 and 6.1.1.4'
H H 0.0000 0.0000 'International Tables Vol C Tables 4.2.6.8 and 6.1.1.4'
Co Co 0.3494 0.9721 'International Tables Vol C Tables 4.2.6.8 and 6.1.1.4'
O O 0.0106 0.0060 'International Tables Vol C Tables 4.2.6.8 and 6.1.1.4'

loop_
_geom_angle_atom_site_label_1
_geom_angle_atom_site_label_2
_geom_angle_atom_site_label_3
_geom_angle
C4 Co1 C11 122.42(9)
C4 Co1 C10 105.60(8)
C11 Co1 C10 40.9
C4 Co1 C5 40.9
C11 Co1 C5 108.74(8)
C10 Co1 C5 122.85(8)
C4 Co1 C7 159.89(9)
C11 Co1 C7 40.9
C10 Co1 C7 68.78(5)
C5 Co1 C7 124.76(9)
C4 Co1 C3 40.9
C11 Co1 C3 157.37(9)
C10 Co1 C3 120.15(9)
C5 Co1 C3 68.78(5)
C7 Co1 C3 158.77(9)
C4 Co1 C9 120.50(9)
C11 Co1 C9 68.76(5)
C10 Co1 C9 40.8
C5 Co1 C9 157.91(9)
C7 Co1 C9 68.66(5)
C3 Co1 C9 104.69(8)
C4 Co1 C8 156.99(9)
C11 Co1 C8 68.71(5)
C10 Co1 C8 68.68(5)
C5 Co1 C8 160.60(9)
C7 Co1 C8 40.8
C3 Co1 C8 121.25(9)
C9 Co1 C8 40.7
C4 Co1 C1 68.74(5)
C11 Co1 C1 125.17(9)
C10 Co1 C1 160.45(9)
C5 Co1 C1 40.8
C7 Co1 C1 109.75(8)
C3 Co1 C1 68.60(5)
C9 Co1 C1 158.29(9)
C8 Co1 C1 123.81(9)
C4 Co1 C2 68.69(6)
C11 Co1 C2 161.13(9)
C10 Co1 C2 156.50(9)
C5 Co1 C2 68.63(5)
C7 Co1 C2 124.14(9)
C3 Co1 C2 40.7
C9 Co1 C2 120.98(9)
C8 Co1 C2 107.20(8)
C1 Co1 C2 40.7
C2 C1 C5 108.0
C2 C1 Co1 69.76(9)
C5 C1 Co1 69.25(9)
C2 C1 H1 126.0
C5 C1 H1 126.0
Co1 C1 H1 126.6
C3 C2 C1 108.0
C3 C2 Co1 69.35(9)
C1 C2 Co1 69.56(9)
C3 C2 H2 126.0
C1 C2 H2 126.0
Co1 C2 H2 126.7
C2 C3 C4 108.0
C2 C3 Co1 69.92(9)
C4 C3 Co1 69.28(9)
C2 C3 H3 126.0
C4 C3 H3 126.0
Co1 C3 H3 126.4
C5 C4 C3 108.0
C5 C4 Co1 69.64(9)
C3 C4 Co1 69.83(9)
C5 C4 H4 126.0
C3 C4 H4 126.0
Co1 C4 H4 126.1
C4 C5 C1 108.0
C4 C5 C6 126.60(19)
C1 C5 C6 125.38(19)
C4 C5 Co1 69.42(9)
C1 C5 Co1 69.94(9)
C6 C5 Co1 127.28(18)
O1 C6 O2 126.2(3)
O1 C6 C5 121.6(3)
O2 C6 C5 112.1(3)
C6 O2 H200 115(6)
C8 C7 C11 108.0
C8 C7 Co1 69.80(9)
C11 C7 Co1 69.36(9)
C8 C7 H7 126.0
C11 C7 H7 126.0
Co1 C7 H7 126.4
C9 C8 C7 108.0
C9 C8 Co1 69.55(9)
C7 C8 Co1 69.43(9)
C9 C8 H8 126.0
C7 C8 H8 126.0
Co1 C8 H8 126.6
C10 C9 C8 108.0
C10 C9 Co1 69.35(9)
C8 C9 Co1 69.71(9)
C10 C9 H9 126.0
C8 C9 H9 126.0
Co1 C9 H9 126.5
C11 C10 C9 108.0
C11 C10 Co1 69.48(9)
C9 C10 Co1 69.82(9)
C11 C10 H10 126.0
C9 C10 H10 126.0
Co1 C10 H10 126.3
C10 C11 C7 108.0
C10 C11 C12 125.93(19)
C7 C11 C12 126.02(19)
C10 C11 Co1 69.61(9)
C7 C11 Co1 69.76(9)
C12 C11 Co1 124.28(18)
O3 C12 O4 127.9(3)
O3 C12 C11 116.0(3)
O4 C12 C11 116.0(3)
C12 O3 H500 131(2)
O6 C13 O5 122.3(4)
O6 C13 H113 124(3)
O5 C13 H113 113(3)
C13 O5 H500 109(5)

loop_
_geom_bond_atom_site_label_1
_geom_bond_atom_site_label_2
_geom_bond_distance
Co1 C4 2.029(2)
Co1 C11 2.031(2)
Co1 C10 2.032(2)
Co1 C5 2.032(2)
Co1 C7 2.036(2)
Co1 C3 2.036(2)
Co1 C9 2.039(2)
Co1 C8 2.041(2)
Co1 C1 2.041(2)
Co1 C2 2.044(2)
C1 C2 1.4200
C1 C5 1.4200
C1 H1 0.9300
C2 C3 1.4200
C2 H2 0.9300
C3 C4 1.4200
C3 H3 0.9300
C4 C5 1.4200
C4 H4 0.9300
C5 C6 1.485(4)
C6 O1 1.209(4)
C6 O2 1.306(4)
O2 H200 0.64(7)
C7 C8 1.4200
C7 C11 1.4200
C7 H7 0.9300
C8 C9 1.4200
C8 H8 0.9300
C9 C10 1.4200
C9 H9 0.9300
C10 C11 1.4200
C10 H10 0.9300
C11 C12 1.505(4)
C12 O3 1.243(4)
C12 O4 1.247(4)
O3 H500 1.74(8)
C13 O6 1.199(5)
C13 O5 1.303(5)
C13 H113 0.97(5)
O5 H500 0.81(7)
